data_7037484
loop_
_publ_author_name
'Arivazhagan, C.'
'Borthakur, Rosmita'
'Jagan, R.'
'Ghosh, Sundargopal'

_publ_section_title
;
 Benzoindolium-triarylborane conjugates: a ratiometric fluorescent
 chemodosimeter for the detection of cyanide ions in aqueous medium.
;
_journal_issue 12
_journal_name_full 'Dalton transactions (Cambridge, England : 2003)'
_journal_page_first 5014
_journal_page_last 5020
_journal_paper_doi 10.1039/c5dt03189c
_journal_volume 45
_journal_year 2016
_chemical_formula_moiety 'C41 H44 B I N O0.50'
_chemical_formula_sum 'C41 H44 B I N O0.5'
_chemical_formula_weight 696.48
_space_group_crystal_system monoclinic
_space_group_IT_number 14
_space_group_name_Hall '-P 2ybc'
_space_group_name_H-M_alt 'P 1 21/c 1'
_symmetry_space_group_name_Hall '-P 2ybc'
_symmetry_space_group_name_H-M 'P 1 21/c 1'
_atom_sites_solution_hydrogens mixed
_audit_block_doi 10.5517/cc1jkg5q
_audit_creation_method SHELXL-2014/7
_audit_update_record
;
2015-11-20 deposited with the CCDC.
2015-12-01 downloaded from the CCDC.
;
_cell_angle_alpha 90
_cell_angle_beta 94.232(3)
_cell_angle_gamma 90
_cell_formula_units_Z 4
_cell_length_a 23.094(3)
_cell_length_b 9.7806(12)
_cell_length_c 15.9792(18)
_cell_measurement_reflns_used 6591
_cell_measurement_temperature 296(2)
_cell_measurement_theta_max 23.3
_cell_measurement_theta_min 2.43
_cell_volume 3599.4(8)
_computing_cell_refinement 'APEXII/SAINT (Bruker, 2012)'
_computing_data_collection 'APEXII (Bruker, 2012)'
_computing_data_reduction 'SAINT/XPREP (Bruker, 2012)'
_computing_molecular_graphics 'ORTEP3 (Farrugia, 1997) '
_computing_publication_material 'SHELXL-2014/7 (Sheldrick, 2014)'
_computing_structure_refinement 'SHELXL-2014/7 (Sheldrick, 2014)'
_computing_structure_solution 'SHELXL-2014/7 (Sheldrick, 2014)'
_diffrn_ambient_temperature 296(2)
_diffrn_measured_fraction_theta_full 1.000
_diffrn_measured_fraction_theta_max 0.993
_diffrn_measurement_device_type 'Bruker kappa apex2 CCD Diffractometer'
_diffrn_measurement_method '\w and \f scan'
_diffrn_radiation_type MoK\a
_diffrn_radiation_wavelength 0.71073
_diffrn_reflns_av_R_equivalents 0.0354
_diffrn_reflns_av_unetI/netI 0.0412
_diffrn_reflns_Laue_measured_fraction_full 1.000
_diffrn_reflns_Laue_measured_fraction_max 0.993
_diffrn_reflns_limit_h_max 27
_diffrn_reflns_limit_h_min -28
_diffrn_reflns_limit_k_max 12
_diffrn_reflns_limit_k_min -10
_diffrn_reflns_limit_l_max 18
_diffrn_reflns_limit_l_min -19
_diffrn_reflns_number 28408
_diffrn_reflns_point_group_measured_fraction_full 1.000
_diffrn_reflns_point_group_measured_fraction_max 0.993
_diffrn_reflns_theta_full 25.242
_diffrn_reflns_theta_max 26.370
_diffrn_reflns_theta_min 1.768
_exptl_absorpt_coefficient_mu 0.919
_exptl_absorpt_correction_T_max 0.882
_exptl_absorpt_correction_T_min 0.803
_exptl_absorpt_correction_type multi-scan
_exptl_absorpt_process_details 'SADABS (Bruker, 2012)'
_exptl_crystal_colour red
_exptl_crystal_density_diffrn 1.285
_exptl_crystal_description block
_exptl_crystal_F_000 1436
_exptl_crystal_recrystallization_method 'Re-crystallisation from solvent: Hexane(90%) and Dichloromethane(10%) '
_exptl_crystal_size_max 0.250
_exptl_crystal_size_mid 0.220
_exptl_crystal_size_min 0.140
_refine_diff_density_max 1.181
_refine_diff_density_min -1.114
_refine_diff_density_rms 0.060
_refine_ls_extinction_method none
_refine_ls_goodness_of_fit_ref 1.006
_refine_ls_hydrogen_treatment mixed
_refine_ls_matrix_type full
_refine_ls_number_parameters 432
_refine_ls_number_reflns 7315
_refine_ls_number_restraints 10
_refine_ls_restrained_S_all 1.006
_refine_ls_R_factor_all 0.0972
_refine_ls_R_factor_gt 0.0473
_refine_ls_shift/su_max 0.000
_refine_ls_shift/su_mean 0.000
_refine_ls_structure_factor_coef Fsqd
_refine_ls_weighting_details 'w=1/[\s^2^(Fo^2^)+(0.0508P)^2^+4.4518P] where P=(Fo^2^+2Fc^2^)/3'
_refine_ls_weighting_scheme calc
_refine_ls_wR_factor_gt 0.1096
_refine_ls_wR_factor_ref 0.1361
_reflns_Friedel_coverage 0.000
_reflns_number_gt 4264
_reflns_number_total 7315
_reflns_threshold_expression 'I > 2\s(I)'
_cod_data_source_file c5dt03189c2.cif
_cod_data_source_block shelx
_cod_depositor_comments 'Adding full bibliography for 7037484.cif.'
_cod_original_cell_volume 3599.5(7)
_cod_original_formula_sum 'C41 H44 B I N O0.50'
_cod_database_code 7037484
_shelx_shelxl_version_number 2014/7
_shelx_space_group_comment
;
The symmetry employed for this shelxl refinement is uniquely defined
by the following loop, which should always be used as a source of
symmetry information in preference to the above space-group names.
They are only intended as comments.
;
_shelx_estimated_absorpt_t_min 0.803
_shelx_estimated_absorpt_t_max 0.882

loop_
_space_group_symop_operation_xyz
'x, y, z'
'-x, y+1/2, -z+1/2'
'-x, -y, -z'
'x, -y-1/2, z-1/2'

loop_
_atom_site_label
_atom_site_type_symbol
_atom_site_fract_x
_atom_site_fract_y
_atom_site_fract_z
_atom_site_U_iso_or_equiv
_atom_site_adp_type
_atom_site_occupancy
_atom_site_site_symmetry_order
_atom_site_calc_flag
_atom_site_refinement_flags_posn
_atom_site_refinement_flags_adp
_atom_site_refinement_flags_occupancy
_atom_site_disorder_assembly
_atom_site_disorder_group
C1 C 0.4452(12) 0.348(2) 0.5332(6) 0.066(5) Uani 0.5 1 d D U P A 1
H1A H 0.4867 0.3396 0.5352 0.099 Uiso 0.5 1 calc R U P A 1
H1B H 0.4319 0.4046 0.4868 0.099 Uiso 0.5 1 calc R U P A 1
H1C H 0.4280 0.2586 0.5265 0.099 Uiso 0.5 1 calc R U P A 1
C1' C 0.4383(12) 0.3976(19) 0.5221(6) 0.050(4) Uani 0.5 1 d D U P A 2
H1'1 H 0.4287 0.4824 0.4942 0.075 Uiso 0.5 1 calc R U P A 2
H1'2 H 0.4144 0.3259 0.4973 0.075 Uiso 0.5 1 calc R U P A 2
H1'3 H 0.4784 0.3765 0.5164 0.075 Uiso 0.5 1 calc R U P A 2
C2 C 0.36946(15) 0.4239(4) 0.6331(2) 0.0472(9) Uani 1 1 d . . . . .
C3 C 0.31983(17) 0.4074(5) 0.5795(3) 0.0705(13) Uani 1 1 d . . . . .
H3 H 0.3218 0.3817 0.5237 0.085 Uiso 1 1 calc R U . . .
C4 C 0.26831(18) 0.4306(6) 0.6126(3) 0.0753(14) Uani 1 1 d . . . . .
H4 H 0.2343 0.4203 0.5783 0.090 Uiso 1 1 calc R U . . .
C5 C 0.26424(15) 0.4692(4) 0.6963(3) 0.0556(11) Uani 1 1 d . . . . .
C6 C 0.20989(17) 0.4958(5) 0.7288(3) 0.0737(14) Uani 1 1 d . . . . .
H6 H 0.1760 0.4867 0.6940 0.088 Uiso 1 1 calc R U . . .
C7 C 0.2064(2) 0.5341(6) 0.8092(3) 0.0804(15) Uani 1 1 d . . . . .
H7 H 0.1702 0.5504 0.8292 0.096 Uiso 1 1 calc R U . . .
C8 C 0.25596(19) 0.5494(5) 0.8621(3) 0.0724(13) Uani 1 1 d . . . . .
H8 H 0.2529 0.5770 0.9173 0.087 Uiso 1 1 calc R U . . .
C9 C 0.30972(17) 0.5242(4) 0.8341(3) 0.0573(11) Uani 1 1 d . . . . .
H9 H 0.3427 0.5335 0.8707 0.069 Uiso 1 1 calc R U . . .
C10 C 0.31522(14) 0.4845(4) 0.7504(2) 0.0444(9) Uani 1 1 d . . . . .
C11 C 0.36882(14) 0.4606(4) 0.7149(2) 0.0399(8) Uani 1 1 d . . . . .
C15 C 0.46490(14) 0.4406(4) 0.6769(2) 0.0386(8) Uani 1 1 d . . . . .
N1 N 0.42808(12) 0.4101(3) 0.61288(17) 0.0466(8) Uani 1 1 d D . . . .
C12 C 0.43069(14) 0.4767(3) 0.7516(2) 0.0372(8) Uani 1 1 d . . . . .
C13 C 0.44138(16) 0.6268(4) 0.7770(3) 0.0526(10) Uani 1 1 d . . . . .
H13A H 0.4341 0.6845 0.7288 0.079 Uiso 1 1 calc R U . . .
H13B H 0.4809 0.6378 0.7989 0.079 Uiso 1 1 calc R U . . .
H13C H 0.4158 0.6518 0.8192 0.079 Uiso 1 1 calc R U . . .
C14 C 0.44473(16) 0.3756(4) 0.8238(2) 0.0476(9) Uani 1 1 d . . . . .
H14A H 0.4228 0.3993 0.8704 0.071 Uiso 1 1 calc R U . . .
H14B H 0.4854 0.3798 0.8408 0.071 Uiso 1 1 calc R U . . .
H14C H 0.4348 0.2846 0.8054 0.071 Uiso 1 1 calc R U . . .
C16 C 0.52668(14) 0.4410(4) 0.6726(2) 0.0408(8) Uani 1 1 d . . . . .
H16 H 0.5414 0.4100 0.6234 0.049 Uiso 1 1 calc R U . . .
C17 C 0.56444(14) 0.4830(4) 0.7343(2) 0.0433(9) Uani 1 1 d . . . . .
H17 H 0.5487 0.5123 0.7832 0.052 Uiso 1 1 calc R U . . .
C18 C 0.62792(14) 0.4883(4) 0.7343(2) 0.0412(8) Uani 1 1 d . . . . .
C19 C 0.65869(15) 0.5573(4) 0.7994(2) 0.0491(9) Uani 1 1 d . . . . .
H19 H 0.6387 0.5994 0.8407 0.059 Uiso 1 1 calc R U . . .
C20 C 0.71830(15) 0.5641(4) 0.8036(2) 0.0494(9) Uani 1 1 d . . . . .
H20 H 0.7377 0.6110 0.8479 0.059 Uiso 1 1 calc R U . . .
C21 C 0.75057(14) 0.5029(4) 0.7434(2) 0.0448(9) Uani 1 1 d . . . . .
C22 C 0.71896(15) 0.4355(4) 0.6774(2) 0.0463(9) Uani 1 1 d . . . . .
H22 H 0.7390 0.3949 0.6355 0.056 Uiso 1 1 calc R U . . .
C23 C 0.65936(15) 0.4272(4) 0.6724(2) 0.0456(9) Uani 1 1 d . . . . .
H23 H 0.6399 0.3811 0.6279 0.055 Uiso 1 1 calc R U . . .
C24 C 0.85279(14) 0.4837(4) 0.6702(2) 0.0408(8) Uani 1 1 d . . . . .
C25 C 0.89478(15) 0.3795(4) 0.6663(2) 0.0467(9) Uani 1 1 d . . . . .
C26 C 0.92122(16) 0.3574(4) 0.5924(2) 0.0518(10) Uani 1 1 d . . . . .
H26 H 0.9476 0.2859 0.5901 0.062 Uiso 1 1 calc R U . . .
C27 C 0.90995(15) 0.4374(5) 0.5222(2) 0.0516(10) Uani 1 1 d . . . . .
C28 C 0.87119(16) 0.5443(4) 0.5277(2) 0.0525(10) Uani 1 1 d . . . . .
H28 H 0.8646 0.6026 0.4820 0.063 Uiso 1 1 calc R U . . .
C29 C 0.84183(14) 0.5675(4) 0.5990(2) 0.0459(9) Uani 1 1 d . . . . .
C30 C 0.91216(19) 0.2893(4) 0.7403(3) 0.0621(11) Uani 1 1 d . . . . .
H30A H 0.9358 0.3405 0.7811 0.093 Uiso 1 1 calc R U . . .
H30B H 0.9338 0.2124 0.7220 0.093 Uiso 1 1 calc R U . . .
H30C H 0.8780 0.2575 0.7650 0.093 Uiso 1 1 calc R U . . .
C31 C 0.93912(19) 0.4078(6) 0.4425(3) 0.0736(14) Uani 1 1 d . . . . .
H31A H 0.9802 0.3991 0.4552 0.110 Uiso 1 1 calc R U . . .
H31B H 0.9316 0.4814 0.4034 0.110 Uiso 1 1 calc R U . . .
H31C H 0.9240 0.3242 0.4182 0.110 Uiso 1 1 calc R U . . .
C32 C 0.80084(18) 0.6883(4) 0.5985(3) 0.0609(11) Uani 1 1 d . . . . .
H32A H 0.8147 0.7593 0.5636 0.091 Uiso 1 1 calc R U . . .
H32B H 0.7991 0.7220 0.6547 0.091 Uiso 1 1 calc R U . . .
H32C H 0.7628 0.6602 0.5770 0.091 Uiso 1 1 calc R U . . .
C33 C 0.85150(14) 0.5239(4) 0.8401(2) 0.0426(9) Uani 1 1 d . . . . .
C34 C 0.89448(15) 0.6253(4) 0.8542(2) 0.0455(9) Uani 1 1 d . . . . .
C35 C 0.92236(16) 0.6420(4) 0.9332(2) 0.0505(10) Uani 1 1 d . . . . .
H35 H 0.9497 0.7114 0.9416 0.061 Uiso 1 1 calc R U . . .
C36 C 0.91104(16) 0.5594(4) 1.0000(2) 0.0509(10) Uani 1 1 d . . . . .
C37 C 0.86986(16) 0.4589(4) 0.9858(2) 0.0526(10) Uani 1 1 d . . . . .
H37 H 0.8620 0.4017 1.0300 0.063 Uiso 1 1 calc R U . . .
C38 C 0.83965(15) 0.4390(4) 0.9087(2) 0.0464(9) Uani 1 1 d . . . . .
C39 C 0.91176(19) 0.7190(5) 0.7847(3) 0.0664(12) Uani 1 1 d . . . . .
H39A H 0.9364 0.7903 0.8083 0.100 Uiso 1 1 calc R U . . .
H39B H 0.8776 0.7585 0.7567 0.100 Uiso 1 1 calc R U . . .
H39C H 0.9322 0.6674 0.7452 0.100 Uiso 1 1 calc R U . . .
C40 C 0.9432(2) 0.5810(5) 1.0847(3) 0.0734(13) Uani 1 1 d . . . . .
H40A H 0.9840 0.5657 1.0803 0.110 Uiso 1 1 calc R U . . .
H40B H 0.9290 0.5181 1.1244 0.110 Uiso 1 1 calc R U . . .
H40C H 0.9372 0.6730 1.1031 0.110 Uiso 1 1 calc R U . . .
C41 C 0.79669(19) 0.3219(5) 0.9014(3) 0.0633(11) Uani 1 1 d . . . . .
H41A H 0.8103 0.2488 0.9378 0.095 Uiso 1 1 calc R U . . .
H41B H 0.7929 0.2898 0.8445 0.095 Uiso 1 1 calc R U . . .
H41C H 0.7596 0.3528 0.9174 0.095 Uiso 1 1 calc R U . . .
B1 B 0.81864(17) 0.5046(4) 0.7513(3) 0.0431(10) Uani 1 1 d . . . . .
I1 I 0.59400(2) 0.21987(5) 0.47083(2) 0.09124(18) Uani 1 1 d . . . . .
O1W O 0.4527(3) 0.0964(6) 0.5619(4) 0.0749(18) Uani 0.5 1 d D . P . .
H1W H 0.483(3) 0.119(9) 0.532(6) 0.112 Uiso 0.5 1 d D U P . .
H2W H 0.437(4) 0.013(6) 0.548(6) 0.112 Uiso 0.5 1 d D U P . .

loop_
_atom_site_aniso_label
_atom_site_aniso_U_11
_atom_site_aniso_U_22
_atom_site_aniso_U_33
_atom_site_aniso_U_23
_atom_site_aniso_U_13
_atom_site_aniso_U_12
C1 0.058(9) 0.102(15) 0.038(5) -0.001(7) 0.001(6) -0.013(10)
C1' 0.045(6) 0.068(11) 0.038(5) 0.005(5) 0.006(5) 0.009(7)
C2 0.0306(18) 0.064(3) 0.047(2) 0.0061(18) 0.0013(16) -0.0078(18)
C3 0.044(2) 0.116(4) 0.051(2) -0.001(2) -0.0034(19) -0.014(3)
C4 0.036(2) 0.129(4) 0.058(3) 0.007(3) -0.0099(19) -0.010(3)
C5 0.0298(19) 0.070(3) 0.066(3) 0.018(2) 0.0024(18) 0.0002(19)
C6 0.031(2) 0.105(4) 0.085(3) 0.025(3) 0.004(2) 0.001(2)
C7 0.045(3) 0.109(4) 0.090(4) 0.023(3) 0.025(3) 0.015(3)
C8 0.057(3) 0.091(4) 0.073(3) 0.000(3) 0.024(2) 0.009(3)
C9 0.044(2) 0.065(3) 0.064(3) -0.006(2) 0.0137(19) 0.002(2)
C10 0.0291(18) 0.047(2) 0.057(2) 0.0078(18) 0.0035(16) -0.0009(17)
C11 0.0317(18) 0.043(2) 0.045(2) 0.0037(16) -0.0010(15) -0.0038(16)
C15 0.0353(18) 0.036(2) 0.0443(19) 0.0028(15) 0.0028(15) -0.0043(16)
N1 0.0362(16) 0.066(2) 0.0374(16) -0.0038(15) 0.0033(13) -0.0061(15)
C12 0.0311(17) 0.039(2) 0.0417(19) -0.0025(15) 0.0016(14) -0.0013(15)
C13 0.042(2) 0.052(2) 0.064(2) -0.011(2) 0.0070(18) -0.0026(19)
C14 0.041(2) 0.057(2) 0.044(2) 0.0049(18) 0.0000(16) 0.0031(19)
C16 0.0339(18) 0.043(2) 0.047(2) 0.0027(16) 0.0076(16) -0.0008(16)
C17 0.0323(19) 0.049(2) 0.049(2) -0.0014(17) 0.0041(16) -0.0010(17)
C18 0.0295(17) 0.046(2) 0.049(2) -0.0007(17) 0.0047(15) -0.0001(16)
C19 0.038(2) 0.056(2) 0.055(2) -0.0134(19) 0.0077(17) 0.0012(18)
C20 0.038(2) 0.059(3) 0.051(2) -0.0159(19) 0.0007(17) -0.0039(19)
C21 0.0319(18) 0.054(2) 0.049(2) -0.0071(18) 0.0051(16) -0.0021(18)
C22 0.0333(19) 0.057(2) 0.049(2) -0.0102(18) 0.0100(16) -0.0060(18)
C23 0.0343(19) 0.054(2) 0.048(2) -0.0102(18) 0.0014(16) -0.0039(18)
C24 0.0272(17) 0.051(2) 0.0436(19) -0.0081(17) -0.0002(14) -0.0084(17)
C25 0.0329(19) 0.058(3) 0.049(2) -0.0031(18) 0.0026(16) -0.0074(18)
C26 0.035(2) 0.064(3) 0.058(2) -0.011(2) 0.0066(18) 0.0006(19)
C27 0.0317(19) 0.079(3) 0.044(2) -0.012(2) 0.0049(16) -0.010(2)
C28 0.038(2) 0.073(3) 0.046(2) 0.003(2) -0.0011(17) -0.011(2)
C29 0.0301(18) 0.057(2) 0.049(2) -0.0023(18) -0.0027(16) -0.0080(18)
C30 0.056(3) 0.066(3) 0.065(3) 0.005(2) 0.008(2) 0.015(2)
C31 0.060(3) 0.108(4) 0.054(3) -0.017(3) 0.014(2) -0.010(3)
C32 0.056(3) 0.065(3) 0.060(3) 0.004(2) -0.004(2) 0.004(2)
C33 0.0286(17) 0.053(2) 0.047(2) -0.0097(17) 0.0062(15) -0.0007(17)
C34 0.0316(19) 0.055(2) 0.050(2) -0.0047(18) 0.0056(16) 0.0000(18)
C35 0.037(2) 0.058(3) 0.057(2) -0.013(2) 0.0009(18) -0.0054(19)
C36 0.037(2) 0.069(3) 0.047(2) -0.011(2) 0.0025(17) 0.009(2)
C37 0.045(2) 0.067(3) 0.047(2) -0.0008(19) 0.0116(18) 0.005(2)
C38 0.0368(19) 0.054(2) 0.050(2) -0.0091(18) 0.0114(17) -0.0023(18)
C39 0.059(3) 0.071(3) 0.068(3) 0.005(2) -0.004(2) -0.026(2)
C40 0.062(3) 0.103(4) 0.054(3) -0.013(2) -0.002(2) 0.002(3)
C41 0.057(3) 0.068(3) 0.066(3) 0.005(2) 0.009(2) -0.012(2)
B1 0.034(2) 0.040(2) 0.056(3) -0.003(2) 0.0039(18) -0.0028(19)
I1 0.0835(3) 0.1363(4) 0.0526(2) -0.01697(19) -0.00437(16) 0.0230(2)
O1W 0.076(5) 0.069(4) 0.081(4) 0.014(3) 0.019(3) -0.010(3)

loop_
_atom_type_symbol
_atom_type_description
_atom_type_scat_dispersion_real
_atom_type_scat_dispersion_imag
_atom_type_scat_source
C C 0.0033 0.0016 'International Tables Vol C Tables 4.2.6.8 and 6.1.1.4'
H H 0.0000 0.0000 'International Tables Vol C Tables 4.2.6.8 and 6.1.1.4'
B B 0.0013 0.0007 'International Tables Vol C Tables 4.2.6.8 and 6.1.1.4'
N N 0.0061 0.0033 'International Tables Vol C Tables 4.2.6.8 and 6.1.1.4'
I I -0.4742 1.8119 'International Tables Vol C Tables 4.2.6.8 and 6.1.1.4'
O O 0.0106 0.0060 'International Tables Vol C Tables 4.2.6.8 and 6.1.1.4'

loop_
_geom_angle_atom_site_label_1
_geom_angle_atom_site_label_2
_geom_angle_atom_site_label_3
_geom_angle
N1 C1 H1A 109.5
N1 C1 H1B 109.5
H1A C1 H1B 109.5
N1 C1 H1C 109.5
H1A C1 H1C 109.5
H1B C1 H1C 109.5
N1 C1' H1'1 109.5
N1 C1' H1'2 109.5
H1'1 C1' H1'2 109.5
N1 C1' H1'3 109.5
H1'1 C1' H1'3 109.5
H1'2 C1' H1'3 109.5
C11 C2 C3 123.9(3)
C11 C2 N1 108.8(3)
C3 C2 N1 127.3(3)
C4 C3 C2 116.6(4)
C4 C3 H3 121.7
C2 C3 H3 121.7
C3 C4 C5 122.7(4)
C3 C4 H4 118.6
C5 C4 H4 118.6
C4 C5 C10 120.0(3)
C4 C5 C6 121.6(4)
C10 C5 C6 118.4(4)
C7 C6 C5 121.2(4)
C7 C6 H6 119.4
C5 C6 H6 119.4
C6 C7 C8 120.6(4)
C6 C7 H7 119.7
C8 C7 H7 119.7
C9 C8 C7 120.7(4)
C9 C8 H8 119.7
C7 C8 H8 119.7
C8 C9 C10 120.4(4)
C8 C9 H9 119.8
C10 C9 H9 119.8
C9 C10 C5 118.7(3)
C9 C10 C11 124.6(3)
C5 C10 C11 116.6(3)
C2 C11 C10 120.1(3)
C2 C11 C12 108.9(3)
C10 C11 C12 130.9(3)
N1 C15 C16 123.5(3)
N1 C15 C12 108.6(3)
C16 C15 C12 127.8(3)
C15 N1 C2 112.0(3)
C15 N1 C1 124.0(11)
C2 N1 C1 123.4(11)
C15 N1 C1' 129.4(11)
C2 N1 C1' 116.8(10)
C11 C12 C15 101.6(3)
C11 C12 C14 111.4(3)
C15 C12 C14 110.3(3)
C11 C12 C13 109.3(3)
C15 C12 C13 110.3(3)
C14 C12 C13 113.3(3)
C12 C13 H13A 109.5
C12 C13 H13B 109.5
H13A C13 H13B 109.5
C12 C13 H13C 109.5
H13A C13 H13C 109.5
H13B C13 H13C 109.5
C12 C14 H14A 109.5
C12 C14 H14B 109.5
H14A C14 H14B 109.5
C12 C14 H14C 109.5
H14A C14 H14C 109.5
H14B C14 H14C 109.5
C17 C16 C15 124.4(3)
C17 C16 H16 117.8
C15 C16 H16 117.8
C16 C17 C18 127.6(3)
C16 C17 H17 116.2
C18 C17 H17 116.2
C19 C18 C23 118.1(3)
C19 C18 C17 118.2(3)
C23 C18 C17 123.7(3)
C20 C19 C18 121.0(3)
C20 C19 H19 119.5
C18 C19 H19 119.5
C19 C20 C21 122.0(3)
C19 C20 H20 119.0
C21 C20 H20 119.0
C20 C21 C22 116.5(3)
C20 C21 B1 121.6(3)
C22 C21 B1 121.9(3)
C23 C22 C21 122.3(3)
C23 C22 H22 118.8
C21 C22 H22 118.8
C22 C23 C18 120.1(3)
C22 C23 H23 119.9
C18 C23 H23 119.9
C29 C24 C25 117.9(3)
C29 C24 B1 121.1(3)
C25 C24 B1 121.1(3)
C26 C25 C24 119.8(4)
C26 C25 C30 118.0(4)
C24 C25 C30 122.2(3)
C27 C26 C25 122.5(4)
C27 C26 H26 118.7
C25 C26 H26 118.7
C26 C27 C28 117.5(3)
C26 C27 C31 120.6(4)
C28 C27 C31 121.9(4)
C27 C28 C29 122.3(4)
C27 C28 H28 118.9
C29 C28 H28 118.9
C28 C29 C24 119.9(4)
C28 C29 C32 117.8(4)
C24 C29 C32 122.2(3)
C25 C30 H30A 109.5
C25 C30 H30B 109.5
H30A C30 H30B 109.5
C25 C30 H30C 109.5
H30A C30 H30C 109.5
H30B C30 H30C 109.5
C27 C31 H31A 109.5
C27 C31 H31B 109.5
H31A C31 H31B 109.5
C27 C31 H31C 109.5
H31A C31 H31C 109.5
H31B C31 H31C 109.5
C29 C32 H32A 109.5
C29 C32 H32B 109.5
H32A C32 H32B 109.5
C29 C32 H32C 109.5
H32A C32 H32C 109.5
H32B C32 H32C 109.5
C34 C33 C38 117.5(3)
C34 C33 B1 121.1(3)
C38 C33 B1 121.4(3)
C35 C34 C33 120.2(3)
C35 C34 C39 117.8(3)
C33 C34 C39 121.9(3)
C36 C35 C34 122.3(4)
C36 C35 H35 118.8
C34 C35 H35 118.8
C37 C36 C35 117.4(4)
C37 C36 C40 122.5(4)
C35 C36 C40 120.2(4)
C36 C37 C38 123.0(4)
C36 C37 H37 118.5
C38 C37 H37 118.5
C37 C38 C33 119.5(3)
C37 C38 C41 117.3(4)
C33 C38 C41 123.1(3)
C34 C39 H39A 109.5
C34 C39 H39B 109.5
H39A C39 H39B 109.5
C34 C39 H39C 109.5
H39A C39 H39C 109.5
H39B C39 H39C 109.5
C36 C40 H40A 109.5
C36 C40 H40B 109.5
H40A C40 H40B 109.5
C36 C40 H40C 109.5
H40A C40 H40C 109.5
H40B C40 H40C 109.5
C38 C41 H41A 109.5
C38 C41 H41B 109.5
H41A C41 H41B 109.5
C38 C41 H41C 109.5
H41A C41 H41C 109.5
H41B C41 H41C 109.5
C21 B1 C33 119.2(3)
C21 B1 C24 119.4(3)
C33 B1 C24 121.3(3)
H1W O1W H2W 113(3)

loop_
_geom_bond_atom_site_label_1
_geom_bond_atom_site_label_2
_geom_bond_distance
C1 N1 1.491(8)
C1 H1A 0.9600
C1 H1B 0.9600
C1 H1C 0.9600
C1' N1 1.491(7)
C1' H1'1 0.9600
C1' H1'2 0.9600
C1' H1'3 0.9600
C2 C11 1.356(5)
C2 C3 1.389(5)
C2 N1 1.421(4)
C3 C4 1.357(6)
C3 H3 0.9300
C4 C5 1.398(6)
C4 H4 0.9300
C5 C10 1.417(5)
C5 C6 1.418(5)
C6 C7 1.345(7)
C6 H6 0.9300
C7 C8 1.380(7)
C7 H7 0.9300
C8 C9 1.373(5)
C8 H8 0.9300
C9 C10 1.407(5)
C9 H9 0.9300
C10 C11 1.419(5)
C11 C12 1.512(4)
C15 N1 1.315(4)
C15 C16 1.434(5)
C15 C12 1.521(5)
C12 C14 1.536(5)
C12 C13 1.538(5)
C13 H13A 0.9600
C13 H13B 0.9600
C13 H13C 0.9600
C14 H14A 0.9600
C14 H14B 0.9600
C14 H14C 0.9600
C16 C17 1.332(5)
C16 H16 0.9300
C17 C18 1.467(5)
C17 H17 0.9300
C18 C19 1.390(5)
C18 C23 1.403(5)
C19 C20 1.375(5)
C19 H19 0.9300
C20 C21 1.394(5)
C20 H20 0.9300
C21 C22 1.403(5)
C21 B1 1.568(5)
C22 C23 1.375(5)
C22 H22 0.9300
C23 H23 0.9300
C24 C29 1.410(5)
C24 C25 1.411(5)
C24 B1 1.579(5)
C25 C26 1.386(5)
C25 C30 1.506(5)
C26 C27 1.377(5)
C26 H26 0.9300
C27 C28 1.383(6)
C27 C31 1.512(5)
C28 C29 1.387(5)
C28 H28 0.9300
C29 C32 1.514(6)
C30 H30A 0.9600
C30 H30B 0.9600
C30 H30C 0.9600
C31 H31A 0.9600
C31 H31B 0.9600
C31 H31C 0.9600
C32 H32A 0.9600
C32 H32B 0.9600
C32 H32C 0.9600
C33 C34 1.410(5)
C33 C38 1.418(5)
C33 B1 1.571(5)
C34 C35 1.385(5)
C34 C39 1.515(5)
C35 C36 1.379(5)
C35 H35 0.9300
C36 C37 1.375(6)
C36 C40 1.509(5)
C37 C38 1.385(5)
C37 H37 0.9300
C38 C41 1.514(5)
C39 H39A 0.9600
C39 H39B 0.9600
C39 H39C 0.9600
C40 H40A 0.9600
C40 H40B 0.9600
C40 H40C 0.9600
C41 H41A 0.9600
C41 H41B 0.9600
C41 H41C 0.9600
O1W H1W 0.91(2)
O1W H2W 0.92(2)

loop_
_geom_torsion_atom_site_label_1
_geom_torsion_atom_site_label_2
_geom_torsion_atom_site_label_3
_geom_torsion_atom_site_label_4
_geom_torsion
C11 C2 C3 C4 0.3(7)
N1 C2 C3 C4 -177.8(4)
C2 C3 C4 C5 0.0(8)
C3 C4 C5 C10 -0.5(8)
C3 C4 C5 C6 178.5(5)
C4 C5 C6 C7 -179.4(5)
C10 C5 C6 C7 -0.3(7)
C5 C6 C7 C8 0.4(8)
C6 C7 C8 C9 -0.8(8)
C7 C8 C9 C10 1.0(7)
C8 C9 C10 C5 -0.9(6)
C8 C9 C10 C11 177.9(4)
C4 C5 C10 C9 179.7(4)
C6 C5 C10 C9 0.6(6)
C4 C5 C10 C11 0.8(6)
C6 C5 C10 C11 -178.3(4)
C3 C2 C11 C10 0.0(6)
N1 C2 C11 C10 178.4(3)
C3 C2 C11 C12 -176.6(4)
N1 C2 C11 C12 1.8(4)
C9 C10 C11 C2 -179.3(4)
C5 C10 C11 C2 -0.5(5)
C9 C10 C11 C12 -3.6(6)
C5 C10 C11 C12 175.2(4)
C16 C15 N1 C2 -177.2(3)
C12 C15 N1 C2 1.6(4)
C16 C15 N1 C1 11.8(11)
C12 C15 N1 C1 -169.5(10)
C16 C15 N1 C1' -13.5(10)
C12 C15 N1 C1' 165.3(9)
C11 C2 N1 C15 -2.2(5)
C3 C2 N1 C15 176.2(4)
C11 C2 N1 C1 168.9(9)
C3 C2 N1 C1 -12.7(11)
C11 C2 N1 C1' -168.2(9)
C3 C2 N1 C1' 10.2(10)
C2 C11 C12 C15 -0.9(4)
C10 C11 C12 C15 -177.0(4)
C2 C11 C12 C14 -118.4(3)
C10 C11 C12 C14 65.5(5)
C2 C11 C12 C13 115.7(3)
C10 C11 C12 C13 -60.5(5)
N1 C15 C12 C11 -0.4(4)
C16 C15 C12 C11 178.2(3)
N1 C15 C12 C14 117.9(3)
C16 C15 C12 C14 -63.5(4)
N1 C15 C12 C13 -116.3(3)
C16 C15 C12 C13 62.4(5)
N1 C15 C16 C17 173.9(4)
C12 C15 C16 C17 -4.6(6)
C15 C16 C17 C18 -179.1(3)
C16 C17 C18 C19 169.1(4)
C16 C17 C18 C23 -11.2(6)
C23 C18 C19 C20 -0.7(6)
C17 C18 C19 C20 179.0(4)
C18 C19 C20 C21 0.0(6)
C19 C20 C21 C22 0.9(6)
C19 C20 C21 B1 -176.7(4)
C20 C21 C22 C23 -1.2(6)
B1 C21 C22 C23 176.4(4)
C21 C22 C23 C18 0.5(6)
C19 C18 C23 C22 0.5(6)
C17 C18 C23 C22 -179.2(4)
C29 C24 C25 C26 -3.7(5)
B1 C24 C25 C26 175.6(3)
C29 C24 C25 C30 176.6(3)
B1 C24 C25 C30 -4.1(5)
C24 C25 C26 C27 2.7(6)
C30 C25 C26 C27 -177.6(4)
C25 C26 C27 C28 0.9(6)
C25 C26 C27 C31 -178.9(4)
C26 C27 C28 C29 -3.5(6)
C31 C27 C28 C29 176.3(4)
C27 C28 C29 C24 2.4(6)
C27 C28 C29 C32 179.4(4)
C25 C24 C29 C28 1.2(5)
B1 C24 C29 C28 -178.1(3)
C25 C24 C29 C32 -175.6(3)
B1 C24 C29 C32 5.1(5)
C38 C33 C34 C35 -1.8(5)
B1 C33 C34 C35 179.0(3)
C38 C33 C34 C39 178.3(3)
B1 C33 C34 C39 -0.9(5)
C33 C34 C35 C36 2.0(6)
C39 C34 C35 C36 -178.0(4)
C34 C35 C36 C37 -0.8(6)
C34 C35 C36 C40 179.2(4)
C35 C36 C37 C38 -0.6(6)
C40 C36 C37 C38 179.3(4)
C36 C37 C38 C33 0.8(6)
C36 C37 C38 C41 178.4(4)
C34 C33 C38 C37 0.4(5)
B1 C33 C38 C37 179.6(3)
C34 C33 C38 C41 -177.0(4)
B1 C33 C38 C41 2.2(5)
C20 C21 B1 C33 23.1(6)
C22 C21 B1 C33 -154.4(4)
C20 C21 B1 C24 -158.2(4)
C22 C21 B1 C24 24.3(6)
C34 C33 B1 C21 -127.8(4)
C38 C33 B1 C21 53.1(5)
C34 C33 B1 C24 53.5(5)
C38 C33 B1 C24 -125.6(4)
C29 C24 B1 C21 54.7(5)
C25 C24 B1 C21 -124.6(4)
C29 C24 B1 C33 -126.7(4)
C25 C24 B1 C33 54.1(5)
